data_4024917
loop_
_publ_author_name
'Gon-Ann Lee'
'Wen-Chieh Wang'
'Shih-Fen Jiang'
'Chih-Yi Chang'
'Ru-Ting Tsai'

_publ_section_title
;
The Crossed [2+2] Cycloaddition of 1-Phenylcyclopropene and
1-Bromo-2-phenylcyclopropene
;
_journal_name_full 'Journal of Organic Chemistry'
_journal_page_first 7994
_journal_page_last 7997
_journal_paper_doi 10.1021/jo901636k
_journal_volume 74
_journal_year 2009
_chemical_formula_moiety 'C18 H14 Br2'
_chemical_formula_sum 'C18 H14 Br2'
_chemical_formula_weight 390.11
_chemical_name_systematic
;
 ?
;
_space_group_IT_number 61
_symmetry_cell_setting orthorhombic
_symmetry_space_group_name_Hall '-P 2bc 2ac'
_symmetry_space_group_name_H-M 'P c a b'
_atom_sites_solution_hydrogens geom
_atom_sites_solution_primary direct
_atom_sites_solution_secondary difmap
_audit_creation_method SHELXL-97
_cell_angle_alpha 90.00
_cell_angle_beta 90.00
_cell_angle_gamma 90.00
_cell_formula_units_Z 8
_cell_length_a 8.1087(2)
_cell_length_b 11.5770(3)
_cell_length_c 32.9287(7)
_cell_measurement_reflns_used 10003
_cell_measurement_temperature 200(2)
_cell_measurement_theta_max 25.35
_cell_measurement_theta_min 2.037
_cell_volume 3091.16(13)
_computing_cell_refinement 'HKL Scalepack (Otwinowski & Minor 1997)'
_computing_data_collection 'Collect (Nonius BV, 1997-2000)'
_computing_data_reduction 'HKL Denzo and Scalepack'
_computing_molecular_graphics 'Ortep-3 for Windows (Farrugia, 1997)'
_computing_publication_material 'WinGX publication routines (Farrugia, 1999)'
_computing_structure_refinement 'SHELXL-97 (Sheldrick, 1997)'
_computing_structure_solution 'SHELXS-86 (Sheldrick, 1986)'
_diffrn_ambient_temperature 200(2)
_diffrn_detector_area_resol_mean 9
_diffrn_measured_fraction_theta_full 0.974
_diffrn_measured_fraction_theta_max 0.974
_diffrn_measurement_device_type KappaCCD
_diffrn_measurement_method 'CCD rotation images, thick slices'
_diffrn_radiation_monochromator graphite
_diffrn_radiation_source 'fine-focus sealed tube'
_diffrn_radiation_type MoK\a
_diffrn_radiation_wavelength 0.71073
_diffrn_reflns_av_R_equivalents 0.0625
_diffrn_reflns_av_sigmaI/netI 0.0471
_diffrn_reflns_limit_h_max 9
_diffrn_reflns_limit_h_min -4
_diffrn_reflns_limit_k_max 13
_diffrn_reflns_limit_k_min -9
_diffrn_reflns_limit_l_max 39
_diffrn_reflns_limit_l_min -38
_diffrn_reflns_number 9246
_diffrn_reflns_theta_full 25.35
_diffrn_reflns_theta_max 25.35
_diffrn_reflns_theta_min 2.15
_exptl_absorpt_coefficient_mu 5.232
_exptl_absorpt_correction_T_max 0.251
_exptl_absorpt_correction_T_min 0.1563
_exptl_absorpt_correction_type multi-scan
_exptl_absorpt_process_details
;
 ?
;
_exptl_crystal_colour colorless
_exptl_crystal_density_diffrn 1.677
_exptl_crystal_density_method 'not measured'
_exptl_crystal_description prism
_exptl_crystal_F_000 1536
_exptl_crystal_size_max 0.44
_exptl_crystal_size_mid 0.3
_exptl_crystal_size_min 0.22
_refine_diff_density_max 0.421
_refine_diff_density_min -0.596
_refine_diff_density_rms 0.125
_refine_ls_extinction_method none
_refine_ls_goodness_of_fit_ref 1.136
_refine_ls_hydrogen_treatment fixed
_refine_ls_matrix_type full
_refine_ls_number_parameters 181
_refine_ls_number_reflns 2753
_refine_ls_number_restraints 0
_refine_ls_restrained_S_all 1.136
_refine_ls_R_factor_all 0.0571
_refine_ls_R_factor_gt 0.0389
_refine_ls_shift/su_max 0.000
_refine_ls_shift/su_mean 0.000
_refine_ls_structure_factor_coef Fsqd
_refine_ls_weighting_details 'calc w=1/[\s^2^(Fo^2^)+(0.0707P)^2^+1.0496P] where P=(Fo^2^+2Fc^2^)/3'
_refine_ls_weighting_scheme calc
_refine_ls_wR_factor_gt 0.1025
_refine_ls_wR_factor_ref 0.1271
_reflns_number_gt 2172
_reflns_number_total 2753
_reflns_threshold_expression >2sigma(I)
_cod_data_source_file jo901636k_si_003.cif
_cod_data_source_block 6
_cod_database_code 4024917

loop_
_symmetry_equiv_pos_as_xyz
'x, y, z'
'-x, -y+1/2, z+1/2'
'x+1/2, -y, -z+1/2'
'-x+1/2, y+1/2, -z'
'-x, -y, -z'
'x, y-1/2, -z-1/2'
'-x-1/2, y, z-1/2'
'x-1/2, -y-1/2, z'

loop_
_atom_site_label
_atom_site_type_symbol
_atom_site_fract_x
_atom_site_fract_y
_atom_site_fract_z
_atom_site_U_iso_or_equiv
_atom_site_adp_type
_atom_site_occupancy
_atom_site_symmetry_multiplicity
_atom_site_calc_flag
_atom_site_refinement_flags
_atom_site_disorder_assembly
_atom_site_disorder_group
Br1 Br 0.73244(7) -0.25239(4) -0.005973(17) 0.03429(19) Uani 1 1 d . . .
Br2 Br 0.85765(7) -0.46282(4) 0.056948(17) 0.0395(2) Uani 1 1 d . . .
C1 C 0.8255(6) -0.2206(4) 0.04551(15) 0.0266(11) Uani 1 1 d . . .
C2 C 0.8739(5) -0.3050(4) 0.07075(15) 0.0265(10) Uani 1 1 d . . .
C3 C 0.9463(6) -0.2815(4) 0.11148(15) 0.0296(11) Uani 1 1 d . . .
H3A H 0.8832 -0.3217 0.1317 0.036 Uiso 1 1 d R . .
H3B H 1.0584 -0.3081 0.1121 0.036 Uiso 1 1 d R . .
C4 C 0.9472(5) -0.1565(4) 0.12370(14) 0.0245(10) Uani 1 1 d . . .
C5 C 0.8955(5) -0.0723(4) 0.09836(14) 0.0246(10) Uani 1 1 d . . .
C6 C 0.8409(6) -0.0960(4) 0.05587(14) 0.0307(11) Uani 1 1 d . . .
H6A H 0.9210 -0.0611 0.0383 0.037 Uiso 1 1 d R . .
H6B H 0.7363 -0.0585 0.0523 0.037 Uiso 1 1 d R . .
C7 C 0.8892(5) 0.0521(4) 0.10995(15) 0.0246(10) Uani 1 1 d . . .
C8 C 0.9704(5) 0.1353(4) 0.08681(15) 0.0256(10) Uani 1 1 d . . .
H8 H 1.0287 0.1125 0.0627 0.031 Uiso 1 1 d R . .
C9 C 0.9706(6) 0.2498(4) 0.09835(17) 0.0320(12) Uani 1 1 d . . .
H9 H 1.0266 0.3057 0.0818 0.038 Uiso 1 1 d R . .
C10 C 0.8899(6) 0.2831(4) 0.13276(16) 0.0332(12) Uani 1 1 d . . .
H10 H 0.8910 0.3624 0.1412 0.040 Uiso 1 1 d R . .
C11 C 0.8063(6) 0.2031(4) 0.15568(17) 0.0370(13) Uani 1 1 d . . .
H11 H 0.7488 0.2273 0.1797 0.044 Uiso 1 1 d R . .
C12 C 0.8063(6) 0.0881(4) 0.14436(16) 0.0319(11) Uani 1 1 d . . .
H12 H 0.7469 0.0328 0.1604 0.038 Uiso 1 1 d R . .
C13 C 1.0149(5) -0.1326(4) 0.16456(15) 0.0280(11) Uani 1 1 d . . .
C14 C 1.1355(6) -0.0481(4) 0.17057(16) 0.0324(12) Uani 1 1 d . . .
H14 H 1.1752 -0.0039 0.1479 0.039 Uiso 1 1 d R . .
C15 C 1.1990(7) -0.0262(5) 0.20869(18) 0.0427(14) Uani 1 1 d . . .
H15 H 1.2797 0.0336 0.2124 0.051 Uiso 1 1 d R . .
C16 C 1.1453(8) -0.0890(6) 0.24168(18) 0.0512(16) Uani 1 1 d . . .
H16 H 1.1920 -0.0755 0.2680 0.061 Uiso 1 1 d R . .
C17 C 1.0282(8) -0.1724(6) 0.23638(18) 0.0522(16) Uani 1 1 d . . .
H17 H 0.9880 -0.2152 0.2593 0.063 Uiso 1 1 d R . .
C18 C 0.9635(7) -0.1961(5) 0.19820(16) 0.0376(12) Uani 1 1 d . . .
H18 H 0.8829 -0.2562 0.1949 0.045 Uiso 1 1 d R . .

loop_
_atom_site_aniso_label
_atom_site_aniso_U_11
_atom_site_aniso_U_22
_atom_site_aniso_U_33
_atom_site_aniso_U_23
_atom_site_aniso_U_13
_atom_site_aniso_U_12
Br1 0.0380(3) 0.0391(3) 0.0258(3) -0.0043(2) -0.0034(2) -0.0063(2)
Br2 0.0496(3) 0.0242(3) 0.0449(4) -0.0051(2) 0.0000(3) -0.0050(2)
C1 0.026(2) 0.029(3) 0.025(3) -0.004(2) 0.001(2) -0.007(2)
C2 0.027(2) 0.025(2) 0.027(3) -0.002(2) 0.002(2) -0.0029(19)
C3 0.033(3) 0.027(2) 0.029(3) 0.003(2) 0.005(2) -0.003(2)
C4 0.026(2) 0.022(2) 0.025(3) -0.0013(19) 0.003(2) -0.0020(19)
C5 0.026(2) 0.022(2) 0.026(3) -0.002(2) 0.005(2) -0.0021(18)
C6 0.033(3) 0.028(3) 0.031(3) 0.001(2) 0.000(2) 0.000(2)
C7 0.026(2) 0.026(2) 0.022(3) -0.0018(19) -0.0057(19) 0.0010(19)
C8 0.027(2) 0.024(2) 0.026(3) 0.002(2) -0.003(2) 0.0035(19)
C9 0.036(3) 0.026(3) 0.034(3) 0.003(2) -0.006(2) 0.002(2)
C10 0.036(3) 0.026(2) 0.037(3) -0.005(2) -0.006(2) 0.006(2)
C11 0.044(3) 0.037(3) 0.030(3) -0.007(2) 0.002(2) 0.012(2)
C12 0.034(2) 0.033(3) 0.029(3) 0.000(2) 0.003(2) -0.002(2)
C13 0.031(2) 0.027(2) 0.026(3) 0.003(2) 0.001(2) 0.003(2)
C14 0.035(3) 0.031(3) 0.032(3) -0.002(2) -0.003(2) 0.002(2)
C15 0.051(3) 0.037(3) 0.040(4) -0.007(3) -0.020(3) 0.002(2)
C16 0.067(4) 0.057(4) 0.029(3) -0.006(3) -0.018(3) 0.010(3)
C17 0.068(4) 0.056(4) 0.032(3) 0.009(3) 0.007(3) 0.009(3)
C18 0.045(3) 0.041(3) 0.027(3) 0.005(2) -0.002(2) -0.001(2)

loop_
_atom_type_symbol
_atom_type_description
_atom_type_scat_dispersion_real
_atom_type_scat_dispersion_imag
_atom_type_scat_source
C C 0.0033 0.0016 'International Tables Vol C Tables 4.2.6.8 and 6.1.1.4'
H H 0.0000 0.0000 'International Tables Vol C Tables 4.2.6.8 and 6.1.1.4'
Br Br -0.2901 2.4595 'International Tables Vol C Tables 4.2.6.8 and 6.1.1.4'

loop_
_geom_angle_atom_site_label_1
_geom_angle_atom_site_label_2
_geom_angle_atom_site_label_3
_geom_angle
_geom_angle_site_symmetry_1
_geom_angle_site_symmetry_3
_geom_angle_publ_flag
C2 C1 C6 122.7(5) . . ?
C2 C1 Br1 122.0(4) . . ?
C6 C1 Br1 115.3(4) . . ?
C1 C2 C3 122.7(4) . . ?
C1 C2 Br2 122.4(4) . . ?
C3 C2 Br2 114.9(3) . . ?
C2 C3 C4 114.8(4) . . ?
C2 C3 H3A 108.9 . . ?
C4 C3 H3A 106.5 . . ?
C2 C3 H3B 109.5 . . ?
C4 C3 H3B 107.4 . . ?
H3A C3 H3B 109.5 . . ?
C5 C4 C13 122.9(4) . . ?
C5 C4 C3 121.9(4) . . ?
C13 C4 C3 115.2(4) . . ?
C4 C5 C6 122.6(4) . . ?
C4 C5 C7 123.4(4) . . ?
C6 C5 C7 114.0(4) . . ?
C1 C6 C5 114.7(4) . . ?
C1 C6 H6A 109.1 . . ?
C5 C6 H6A 106.7 . . ?
C1 C6 H6B 109.7 . . ?
C5 C6 H6B 107.0 . . ?
H6A C6 H6B 109.5 . . ?
C12 C7 C8 118.0(4) . . ?
C12 C7 C5 121.2(4) . . ?
C8 C7 C5 120.8(4) . . ?
C9 C8 C7 121.0(5) . . ?
C9 C8 H8 119.5 . . ?
C7 C8 H8 119.6 . . ?
C10 C9 C8 120.0(5) . . ?
C10 C9 H9 120.6 . . ?
C8 C9 H9 119.4 . . ?
C9 C10 C11 120.2(5) . . ?
C9 C10 H10 120.5 . . ?
C11 C10 H10 119.3 . . ?
C10 C11 C12 120.1(5) . . ?
C10 C11 H11 119.7 . . ?
C12 C11 H11 120.2 . . ?
C7 C12 C11 120.8(5) . . ?
C7 C12 H12 119.6 . . ?
C11 C12 H12 119.6 . . ?
C18 C13 C14 117.8(5) . . ?
C18 C13 C4 120.9(4) . . ?
C14 C13 C4 121.3(4) . . ?
C15 C14 C13 121.3(5) . . ?
C15 C14 H14 118.8 . . ?
C13 C14 H14 119.9 . . ?
C14 C15 C16 120.1(5) . . ?
C14 C15 H15 120.3 . . ?
C16 C15 H15 119.6 . . ?
C17 C16 C15 119.5(5) . . ?
C17 C16 H16 120.3 . . ?
C15 C16 H16 120.2 . . ?
C16 C17 C18 121.2(6) . . ?
C16 C17 H17 120.1 . . ?
C18 C17 H17 118.8 . . ?
C17 C18 C13 120.1(5) . . ?
C17 C18 H18 120.2 . . ?
C13 C18 H18 119.7 . . ?

loop_
_geom_bond_atom_site_label_1
_geom_bond_atom_site_label_2
_geom_bond_distance
_geom_bond_site_symmetry_2
_geom_bond_publ_flag
Br1 C1 1.892(5) . ?
Br2 C2 1.887(5) . ?
C1 C2 1.341(7) . ?
C1 C6 1.487(7) . ?
C2 C3 1.489(7) . ?
C3 C4 1.502(6) . ?
C3 H3A 0.9600 . ?
C3 H3B 0.9599 . ?
C4 C5 1.350(6) . ?
C4 C13 1.479(7) . ?
C5 C6 1.493(6) . ?
C5 C7 1.491(6) . ?
C6 H6A 0.9599 . ?
C6 H6B 0.9600 . ?
C7 C12 1.382(7) . ?
C7 C8 1.394(6) . ?
C8 C9 1.379(6) . ?
C8 H8 0.9601 . ?
C9 C10 1.364(7) . ?
C9 H9 0.9600 . ?
C10 C11 1.374(8) . ?
C10 H10 0.9601 . ?
C11 C12 1.382(7) . ?
C11 H11 0.9601 . ?
C12 H12 0.9599 . ?
C13 C18 1.394(7) . ?
C13 C14 1.397(6) . ?
C14 C15 1.381(7) . ?
C14 H14 0.9600 . ?
C15 C16 1.378(9) . ?
C15 H15 0.9600 . ?
C16 C17 1.366(9) . ?
C16 H16 0.9599 . ?
C17 C18 1.390(8) . ?
C17 H17 0.9600 . ?
C18 H18 0.9600 . ?

loop_
_cod_related_entry_id
_cod_related_entry_database
_cod_related_entry_code
1 ChemSpider 26668259
